data_1569303
loop_
_publ_author_name
'Murillo, Jesse'
'Goodwin, Conrad A. P.'
'Stevens, Lauren'
'Fortier, Skye'
'Gaunt, Andrew J.'
'Scott, Brian L.'

_publ_section_title
;
 Synthesis and comparison of iso-structural f-block metal complexes (Ce,
 U, Np, Pu) featuring <i>&#x3b7;</i><sup>6</sup>-arene interactions.
;
_journal_issue 27
_journal_name_full 'Chemical science'
_journal_page_first 7438
_journal_page_last 7446
_journal_paper_doi 10.1039/d3sc02194g
_journal_volume 14
_journal_year 2023
_chemical_formula_moiety 'C46 H54 Ce I N2 O, C4 H10 O'
_chemical_formula_sum 'C50 H64 Ce I N2 O2'
_chemical_formula_weight 992.05
_chemical_properties_physical Air-sensitive,Moisture-sensitive
_space_group_crystal_system monoclinic
_space_group_IT_number 14
_space_group_name_Hall '-P 2ybc'
_space_group_name_H-M_alt 'P 1 21/c 1'
_atom_sites_solution_hydrogens geom
_atom_sites_solution_primary dual
_audit_creation_date 2022-10-27
_audit_creation_method
;
Olex2 1.2
(compiled 2018.05.29 svn.r3508 for OlexSys, GUI svn.r5506)
;
_audit_update_record
;
2023-01-27 deposited with the CCDC.	2023-06-12 downloaded from the CCDC.
;
_cell_angle_alpha 90
_cell_angle_beta 98.817(2)
_cell_angle_gamma 90
_cell_formula_units_Z 4
_cell_length_a 11.4528(4)
_cell_length_b 21.5419(9)
_cell_length_c 18.1661(7)
_cell_measurement_reflns_used 9837
_cell_measurement_temperature 100.00
_cell_measurement_theta_max 30.50
_cell_measurement_theta_min 2.21
_cell_volume 4428.9(3)
_computing_cell_refinement 'SAINT V8.38A (Bruker, 2018)'
_computing_data_reduction 'SAINT V8.38A (Bruker, 2018)'
_computing_molecular_graphics 'Olex2 (Dolomanov et al., 2009)'
_computing_publication_material 'Olex2 (Dolomanov et al., 2009)'
_computing_structure_refinement 'ShelXL (Sheldrick, 2015)'
_computing_structure_solution 'XT (Sheldrick, 2015)'
_diffrn_ambient_temperature 100.0
_diffrn_measured_fraction_theta_full 1.000
_diffrn_measured_fraction_theta_max 0.998
_diffrn_measurement_device_type 'Bruker APEX-II CCD'
_diffrn_measurement_method '\f and \w scans'
_diffrn_radiation_type MoK\a
_diffrn_radiation_wavelength 0.71073
_diffrn_reflns_av_R_equivalents 0.0474
_diffrn_reflns_av_unetI/netI 0.0426
_diffrn_reflns_Laue_measured_fraction_full 1.000
_diffrn_reflns_Laue_measured_fraction_max 0.998
_diffrn_reflns_limit_h_max 16
_diffrn_reflns_limit_h_min -16
_diffrn_reflns_limit_k_max 30
_diffrn_reflns_limit_k_min -30
_diffrn_reflns_limit_l_max 25
_diffrn_reflns_limit_l_min -23
_diffrn_reflns_number 75264
_diffrn_reflns_point_group_measured_fraction_full 1.000
_diffrn_reflns_point_group_measured_fraction_max 0.998
_diffrn_reflns_theta_full 25.242
_diffrn_reflns_theta_max 30.557
_diffrn_reflns_theta_min 2.033
_diffrn_standards_number 0
_exptl_absorpt_coefficient_mu 1.766
_exptl_absorpt_correction_T_max 0.7461
_exptl_absorpt_correction_T_min 0.6749
_exptl_absorpt_correction_type multi-scan
_exptl_absorpt_process_details
'SADABS-2016/2 (Bruker,2016/2) was used for absorption correction. wR2(int) was 0.0782 before and 0.0579 after correction. The Ratio of minimum to maximum transmission is 0.9046. The \l/2 correction factor is Not present.'
_exptl_crystal_colour 'clear yellowish yellow'
_exptl_crystal_colour_lustre clear
_exptl_crystal_colour_modifier yellowish
_exptl_crystal_colour_primary yellow
_exptl_crystal_density_diffrn 1.488
_exptl_crystal_description needle
_exptl_crystal_F_000 2020
_exptl_crystal_recrystallization_method 'Re-crystallisation from solvent'
_exptl_crystal_size_max 0.8
_exptl_crystal_size_mid 0.3
_exptl_crystal_size_min 0.2
_refine_diff_density_max 0.725
_refine_diff_density_min -1.061
_refine_diff_density_rms 0.101
_refine_ls_extinction_method none
_refine_ls_goodness_of_fit_ref 1.097
_refine_ls_hydrogen_treatment constr
_refine_ls_matrix_type full
_refine_ls_number_parameters 515
_refine_ls_number_reflns 13549
_refine_ls_number_restraints 0
_refine_ls_restrained_S_all 1.097
_refine_ls_R_factor_all 0.0445
_refine_ls_R_factor_gt 0.0303
_refine_ls_shift/su_max 0.004
_refine_ls_shift/su_mean 0.000
_refine_ls_structure_factor_coef Fsqd
_refine_ls_weighting_details 'w=1/[\s^2^(Fo^2^)+(0.0324P)^2^+0.9560P] where P=(Fo^2^+2Fc^2^)/3'
_refine_ls_weighting_scheme calc
_refine_ls_wR_factor_gt 0.0704
_refine_ls_wR_factor_ref 0.0728
_reflns_Friedel_coverage 0.000
_reflns_number_gt 10781
_reflns_number_total 13549
_reflns_threshold_expression 'I > 2\s(I)'
_cod_data_source_file d3sc02194g2.cif
_cod_data_source_block 3_Ce
_cod_depositor_comments 'Adding full bibliography for 1569298--1569306.cif.'
_cod_database_code 1569303
_shelx_shelxl_version_number 2018/3
_shelx_space_group_comment
;
The symmetry employed for this shelxl refinement is uniquely defined
by the following loop, which should always be used as a source of
symmetry information in preference to the above space-group names.
They are only intended as comments.
;
_shelx_estimated_absorpt_t_max 0.719
_shelx_estimated_absorpt_t_min 0.332
_olex2_refinement_description
;
1. Fixed Uiso
 At 1.2 times of:
  All C(H) groups, All C(H,H) groups
 At 1.5 times of:
  All C(H,H,H) groups
2.a Ternary CH refined with riding coordinates:
 C00Q(H00Q), C00V(H00V), C00Z(H00Z), C011(H011)
2.b Secondary CH2 refined with riding coordinates:
 C010(H01A,H01B), C016(H01F,H01G), C01A(H01K,H01L), C01G(H01Z,HB), C01H(H01,
 HC), C01K(H2AA,HH)
2.c Aromatic/amide H refined with riding coordinates:
 C007(H007), C008(H008), C00A(H00A), C00F(H00F), C00J(H00J), C00M(H00M),
 C00O(H00O), C00P(H00P), C00R(H00R), C00T(H00T), C00U(H00U), C00X(H00X),
 C00Y(H00Y), C012(H012), C013(H013), C014(H014), C017(H017), C018(H018)
2.d Idealised Me refined as rotating group:
 C00S(H00B,H00C,H00D), C015(H01C,H01D,H01E), C019(H01H,H01I,H01J), C01B(H01M,
 H01N,H01O), C01C(H01P,H01Q,H01R), C01D(H01S,H01T,H01U), C01E(H01V,H01W,H01X),
 C01F(H01Y,H,HA), C01I(H0AA,HD,HE), C01J(H1AA,HF,HG)
;
_olex2_submission_special_instructions 'No special instructions were received'

loop_
_space_group_symop_operation_xyz
'x, y, z'
'-x, y+1/2, -z+1/2'
'-x, -y, -z'
'x, -y-1/2, z-1/2'

loop_
_atom_site_label
_atom_site_type_symbol
_atom_site_fract_x
_atom_site_fract_y
_atom_site_fract_z
_atom_site_U_iso_or_equiv
_atom_site_adp_type
_atom_site_occupancy
_atom_site_site_symmetry_order
_atom_site_calc_flag
_atom_site_refinement_flags_posn
_atom_site_refinement_flags_adp
_atom_site_refinement_flags_occupancy
_atom_site_disorder_assembly
_atom_site_disorder_group
Ce00 Ce 0.53342(2) 0.71890(2) 0.67280(2) 0.01278(4) Uani 1 1 d . . . . .
I1 I 0.39305(2) 0.79783(2) 0.77040(2) 0.02183(4) Uani 1 1 d . . . . .
O1 O 0.66429(14) 0.66988(8) 0.77843(9) 0.0197(3) Uani 1 1 d . . . . .
N2 N 0.40795(16) 0.62719(8) 0.64974(10) 0.0149(4) Uani 1 1 d . . . . .
N1 N 0.70393(16) 0.78885(8) 0.65917(10) 0.0144(4) Uani 1 1 d . . . . .
C1 C 0.51274(19) 0.80718(10) 0.54784(12) 0.0136(4) Uani 1 1 d . . . . .
C3 C 0.4620(2) 0.70152(10) 0.50907(12) 0.0154(4) Uani 1 1 d . . . . .
H007 H 0.481619 0.663665 0.487073 0.019 Uiso 1 1 calc R . . . .
C6 C 0.4030(2) 0.81413(10) 0.56897(12) 0.0165(4) Uani 1 1 d . . . . .
H008 H 0.381249 0.852929 0.587731 0.020 Uiso 1 1 calc R . . . .
C19 C 0.81385(19) 0.78009(10) 0.70821(12) 0.0143(4) Uani 1 1 d . . . . .
C2 C 0.54118(19) 0.75030(10) 0.51591(12) 0.0150(4) Uani 1 1 d . . . . .
H00A H 0.615220 0.745633 0.499060 0.018 Uiso 1 1 calc R . . . .
C14 C 0.31378(19) 0.61009(10) 0.59582(12) 0.0153(4) Uani 1 1 d . . . . .
C4 C 0.3523(2) 0.70754(10) 0.53455(13) 0.0160(4) Uani 1 1 d . . . . .
C7 C 0.60489(19) 0.85549(10) 0.56097(12) 0.0143(4) Uani 1 1 d . . . . .
C13 C 0.27838(19) 0.65137(10) 0.53573(12) 0.0152(4) Uani 1 1 d . . . . .
C5 C 0.3225(2) 0.76415(11) 0.56300(13) 0.0183(5) Uani 1 1 d . . . . .
H00F H 0.247625 0.769271 0.578546 0.022 Uiso 1 1 calc R . . . .
C8 C 0.70565(19) 0.84107(10) 0.61398(12) 0.0147(4) Uani 1 1 d . . . . .
C31 C 0.4441(2) 0.58043(10) 0.70516(12) 0.0163(4) Uani 1 1 d . . . . .
C32 C 0.5247(2) 0.53400(11) 0.68998(13) 0.0200(5) Uani 1 1 d . . . . .
C18 C 0.1854(2) 0.63724(11) 0.48004(13) 0.0200(5) Uani 1 1 d . . . . .
H00J H 0.163230 0.665958 0.440692 0.024 Uiso 1 1 calc R . . . .
O2 O 1.08122(18) 0.94443(10) 0.64807(15) 0.0477(6) Uani 1 1 d . . . . .
C24 C 0.9064(2) 0.74599(11) 0.68399(13) 0.0196(5) Uani 1 1 d . . . . .
C9 C 0.7999(2) 0.88441(10) 0.61852(13) 0.0181(5) Uani 1 1 d . . . . .
H00M H 0.871496 0.876024 0.650898 0.022 Uiso 1 1 calc R . . . .
C20 C 0.8303(2) 0.80625(10) 0.78042(13) 0.0162(4) Uani 1 1 d . . . . .
C12 C 0.5959(2) 0.91051(10) 0.52086(13) 0.0186(5) Uani 1 1 d . . . . .
H00O H 0.525704 0.919129 0.487298 0.022 Uiso 1 1 calc R . . . .
C11 C 0.6879(2) 0.95325(11) 0.52893(13) 0.0213(5) Uani 1 1 d . . . . .
H00P H 0.680811 0.991372 0.502326 0.026 Uiso 1 1 calc R . . . .
C40 C 0.2996(2) 0.62184(11) 0.78889(13) 0.0214(5) Uani 1 1 d . . . . .
H00Q H 0.293430 0.657000 0.752547 0.026 Uiso 1 1 calc R . . . .
C33 C 0.5654(2) 0.49088(12) 0.74515(14) 0.0284(6) Uani 1 1 d . . . . .
H00R H 0.620817 0.460189 0.735695 0.034 Uiso 1 1 calc R . . . .
C41 C 0.3180(2) 0.64929(13) 0.86772(14) 0.0278(6) Uani 1 1 d . . . . .
H00B H 0.315668 0.615913 0.904126 0.042 Uiso 1 1 calc GR . . . .
H00C H 0.255248 0.679353 0.872126 0.042 Uiso 1 1 calc GR . . . .
H00D H 0.394915 0.670124 0.877279 0.042 Uiso 1 1 calc GR . . . .
C15 C 0.2518(2) 0.55350(11) 0.59423(14) 0.0208(5) Uani 1 1 d . . . . .
H00T H 0.274016 0.523819 0.632486 0.025 Uiso 1 1 calc R . . . .
C21 C 0.9403(2) 0.79925(12) 0.82539(14) 0.0216(5) Uani 1 1 d . . . . .
H00U H 0.952186 0.816676 0.874002 0.026 Uiso 1 1 calc R . . . .
C37 C 0.5588(2) 0.52809(11) 0.61177(13) 0.0213(5) Uani 1 1 d . . . . .
H00V H 0.488897 0.542030 0.575692 0.026 Uiso 1 1 calc R . . . .
C36 C 0.3993(2) 0.57979(10) 0.77357(13) 0.0184(5) Uani 1 1 d . . . . .
C10 C 0.7903(2) 0.93862(11) 0.57694(13) 0.0205(5) Uani 1 1 d . . . . .
H00X H 0.855420 0.966414 0.581442 0.025 Uiso 1 1 calc R . . . .
C23 C 1.0147(2) 0.74128(13) 0.73078(15) 0.0264(5) Uani 1 1 d . . . . .
H00Y H 1.077789 0.719495 0.714014 0.032 Uiso 1 1 calc R . . . .
C25 C 0.7334(2) 0.84237(12) 0.80994(14) 0.0230(5) Uani 1 1 d . . . . .
H00Z H 0.656375 0.823591 0.787254 0.028 Uiso 1 1 calc R . . . .
C46 C 0.6482(2) 0.67484(13) 0.85625(13) 0.0254(5) Uani 1 1 d . . . . .
H01A H 0.590785 0.643603 0.868560 0.031 Uiso 1 1 calc R . . . .
H01B H 0.619778 0.716742 0.867212 0.031 Uiso 1 1 calc R . . . .
C28 C 0.8935(2) 0.71617(12) 0.60733(15) 0.0249(5) Uani 1 1 d . . . . .
H011 H 0.807399 0.714546 0.586820 0.030 Uiso 1 1 calc R . . . .
C16 C 0.1592(2) 0.54024(12) 0.53815(14) 0.0246(5) Uani 1 1 d . . . . .
H012 H 0.118776 0.501794 0.538978 0.030 Uiso 1 1 calc R . . . .
C22 C 1.0321(2) 0.76754(12) 0.80073(15) 0.0266(6) Uani 1 1 d . . . . .
H013 H 1.106454 0.763922 0.831802 0.032 Uiso 1 1 calc R . . . .
C35 C 0.4427(2) 0.53523(11) 0.82690(14) 0.0250(5) Uani 1 1 d . . . . .
H014 H 0.413993 0.534651 0.873262 0.030 Uiso 1 1 calc R . . . .
C39 C 0.5836(2) 0.46048(12) 0.59207(15) 0.0293(6) Uani 1 1 d . . . . .
H01C H 0.654127 0.445612 0.624725 0.044 Uiso 1 1 calc GR . . . .
H01D H 0.596652 0.458182 0.540074 0.044 Uiso 1 1 calc GR . . . .
H01E H 0.515756 0.434528 0.598844 0.044 Uiso 1 1 calc GR . . . .
C45 C 0.7694(2) 0.66284(12) 0.89941(13) 0.0241(5) Uani 1 1 d . . . . .
H01F H 0.820525 0.700003 0.900448 0.029 Uiso 1 1 calc R . . . .
H01G H 0.765037 0.649625 0.951106 0.029 Uiso 1 1 calc R . . . .
C17 C 0.1241(2) 0.58164(12) 0.48097(14) 0.0236(5) Uani 1 1 d . . . . .
H017 H 0.059599 0.572314 0.443159 0.028 Uiso 1 1 calc R . . . .
C34 C 0.5262(3) 0.49213(12) 0.81371(15) 0.0308(6) Uani 1 1 d . . . . .
H018 H 0.556724 0.463393 0.851465 0.037 Uiso 1 1 calc R . . . .
C26 C 0.7387(3) 0.83933(13) 0.89453(16) 0.0365(7) Uani 1 1 d . . . . .
H01H H 0.747976 0.796055 0.911011 0.055 Uiso 1 1 calc GR . . . .
H01I H 0.665427 0.856219 0.908111 0.055 Uiso 1 1 calc GR . . . .
H01J H 0.806012 0.863777 0.918646 0.055 Uiso 1 1 calc GR . . . .
C43 C 0.7657(2) 0.62841(12) 0.77532(14) 0.0259(5) Uani 1 1 d . . . . .
H01K H 0.827223 0.649899 0.752084 0.031 Uiso 1 1 calc R . . . .
H01L H 0.740383 0.590816 0.745788 0.031 Uiso 1 1 calc R . . . .
C42 C 0.1821(2) 0.58618(13) 0.77644(16) 0.0319(6) Uani 1 1 d . . . . .
H01M H 0.186664 0.551008 0.810985 0.048 Uiso 1 1 calc GR . . . .
H01N H 0.166853 0.570844 0.725077 0.048 Uiso 1 1 calc GR . . . .
H01O H 0.117911 0.613913 0.785328 0.048 Uiso 1 1 calc GR . . . .
C29 C 0.9419(2) 0.64969(12) 0.60920(15) 0.0303(6) Uani 1 1 d . . . . .
H01P H 1.027798 0.650502 0.624463 0.045 Uiso 1 1 calc GR . . . .
H01Q H 0.923488 0.631177 0.559497 0.045 Uiso 1 1 calc GR . . . .
H01R H 0.905488 0.624939 0.644822 0.045 Uiso 1 1 calc GR . . . .
C38 C 0.6625(2) 0.56829(13) 0.59827(15) 0.0292(6) Uani 1 1 d . . . . .
H01S H 0.648104 0.611339 0.611874 0.044 Uiso 1 1 calc GR . . . .
H01T H 0.671232 0.566351 0.545501 0.044 Uiso 1 1 calc GR . . . .
H01U H 0.734880 0.553120 0.628737 0.044 Uiso 1 1 calc GR . . . .
C30 C 0.9552(3) 0.75455(13) 0.55396(16) 0.0335(6) Uani 1 1 d . . . . .
H01V H 0.918291 0.795641 0.547427 0.050 Uiso 1 1 calc GR . . . .
H01W H 0.947823 0.733496 0.505655 0.050 Uiso 1 1 calc GR . . . .
H01X H 1.038939 0.759159 0.574562 0.050 Uiso 1 1 calc GR . . . .
C27 C 0.7294(3) 0.90967(14) 0.78829(17) 0.0490(9) Uani 1 1 d . . . . .
H01Y H 0.803853 0.929709 0.809387 0.073 Uiso 1 1 calc GR . . . .
H H 0.663689 0.930027 0.807475 0.073 Uiso 1 1 calc GR . . . .
HA H 0.718018 0.913199 0.733878 0.073 Uiso 1 1 calc GR . . . .
C44 C 0.8129(3) 0.61117(15) 0.85496(15) 0.0364(7) Uani 1 1 d . . . . .
H01Z H 0.781244 0.570588 0.868211 0.044 Uiso 1 1 calc R . . . .
HB H 0.900278 0.609275 0.863179 0.044 Uiso 1 1 calc R . . . .
C48 C 1.1086(3) 0.9330(2) 0.7272(3) 0.0767(14) Uani 1 1 d . . . . .
H01 H 1.080776 0.891044 0.738513 0.092 Uiso 1 1 calc R . . . .
HC H 1.195264 0.934500 0.742813 0.092 Uiso 1 1 calc R . . . .
C47 C 1.0525(4) 0.9788(2) 0.7678(2) 0.0684(12) Uani 1 1 d . . . . .
H0AA H 0.966543 0.975326 0.754728 0.103 Uiso 1 1 calc GR . . . .
HD H 1.077624 1.020409 0.754809 0.103 Uiso 1 1 calc GR . . . .
HE H 1.075338 0.971978 0.821374 0.103 Uiso 1 1 calc GR . . . .
C50 C 1.0972(4) 0.91510(19) 0.5249(3) 0.0761(14) Uani 1 1 d . . . . .
H1AA H 1.142295 0.888147 0.496091 0.114 Uiso 1 1 calc GR . . . .
HF H 1.108109 0.958515 0.511337 0.114 Uiso 1 1 calc GR . . . .
HG H 1.013128 0.904372 0.513857 0.114 Uiso 1 1 calc GR . . . .
C49 C 1.1396(4) 0.9064(2) 0.6059(3) 0.0937(19) Uani 1 1 d . . . . .
H2AA H 1.127448 0.862614 0.619554 0.112 Uiso 1 1 calc R . . . .
HH H 1.225326 0.915260 0.616455 0.112 Uiso 1 1 calc R . . . .

loop_
_atom_site_aniso_label
_atom_site_aniso_U_11
_atom_site_aniso_U_22
_atom_site_aniso_U_33
_atom_site_aniso_U_23
_atom_site_aniso_U_13
_atom_site_aniso_U_12
Ce00 0.01316(6) 0.01372(6) 0.01142(6) 0.00068(4) 0.00176(4) -0.00085(4)
I1 0.02210(8) 0.02111(8) 0.02350(9) -0.00373(6) 0.00744(6) 0.00074(6)
O1 0.0205(8) 0.0248(9) 0.0133(8) 0.0027(6) 0.0008(7) 0.0020(7)
N2 0.0181(9) 0.0135(9) 0.0124(9) 0.0021(7) 0.0002(7) -0.0005(7)
N1 0.0134(9) 0.0166(9) 0.0125(9) 0.0013(7) 0.0000(7) -0.0006(7)
C1 0.0154(10) 0.0145(10) 0.0101(10) 0.0040(8) -0.0005(8) 0.0016(8)
C3 0.0178(11) 0.0165(10) 0.0114(10) -0.0001(8) 0.0003(8) 0.0009(8)
C6 0.0190(11) 0.0137(10) 0.0162(11) 0.0004(8) 0.0002(9) 0.0021(8)
C19 0.0133(10) 0.0148(10) 0.0145(10) 0.0027(8) 0.0007(8) -0.0020(8)
C2 0.0164(11) 0.0194(11) 0.0093(10) 0.0017(8) 0.0022(8) -0.0001(9)
C14 0.0148(11) 0.0169(10) 0.0145(11) -0.0006(8) 0.0031(8) -0.0009(8)
C4 0.0150(11) 0.0184(11) 0.0135(11) 0.0036(8) -0.0008(8) 0.0006(8)
C7 0.0157(10) 0.0155(10) 0.0122(10) -0.0007(8) 0.0034(8) -0.0012(8)
C13 0.0142(10) 0.0158(10) 0.0156(11) -0.0004(8) 0.0022(8) 0.0005(8)
C5 0.0139(10) 0.0204(11) 0.0201(12) 0.0036(9) 0.0007(9) 0.0032(9)
C8 0.0160(11) 0.0153(10) 0.0136(11) -0.0010(8) 0.0050(8) 0.0010(8)
C31 0.0201(11) 0.0135(10) 0.0147(11) 0.0012(8) 0.0009(9) -0.0028(8)
C32 0.0238(12) 0.0174(11) 0.0184(12) -0.0004(9) 0.0022(10) 0.0010(9)
C18 0.0167(11) 0.0235(12) 0.0191(12) 0.0005(9) 0.0009(9) 0.0000(9)
O2 0.0278(11) 0.0361(12) 0.0813(19) 0.0056(12) 0.0147(12) 0.0007(9)
C24 0.0160(11) 0.0233(12) 0.0190(12) -0.0021(9) 0.0012(9) 0.0004(9)
C9 0.0183(11) 0.0172(11) 0.0195(12) -0.0020(9) 0.0051(9) -0.0014(9)
C20 0.0161(11) 0.0167(10) 0.0158(11) 0.0011(8) 0.0022(9) -0.0020(8)
C12 0.0217(12) 0.0188(11) 0.0146(11) 0.0014(9) 0.0004(9) -0.0005(9)
C11 0.0316(13) 0.0163(11) 0.0173(12) 0.0012(9) 0.0077(10) -0.0022(10)
C40 0.0249(13) 0.0216(12) 0.0187(12) 0.0035(9) 0.0065(10) 0.0010(10)
C33 0.0390(15) 0.0227(12) 0.0236(14) 0.0033(10) 0.0051(12) 0.0117(11)
C41 0.0282(14) 0.0309(14) 0.0260(14) -0.0014(11) 0.0096(11) 0.0027(11)
C15 0.0203(12) 0.0199(11) 0.0223(12) 0.0020(9) 0.0034(10) -0.0050(9)
C21 0.0200(12) 0.0270(12) 0.0165(12) -0.0020(9) -0.0015(9) -0.0016(9)
C37 0.0255(13) 0.0227(12) 0.0154(12) -0.0008(9) 0.0024(10) 0.0023(10)
C36 0.0221(12) 0.0166(11) 0.0169(12) 0.0008(9) 0.0037(9) -0.0028(9)
C10 0.0229(12) 0.0183(11) 0.0219(12) -0.0037(9) 0.0082(10) -0.0059(9)
C23 0.0153(12) 0.0332(14) 0.0296(14) -0.0076(11) 0.0003(10) 0.0068(10)
C25 0.0148(11) 0.0299(13) 0.0231(13) -0.0137(10) -0.0006(9) 0.0009(9)
C46 0.0280(14) 0.0347(14) 0.0146(12) 0.0040(10) 0.0066(10) 0.0039(11)
C28 0.0151(11) 0.0364(14) 0.0231(13) -0.0081(11) 0.0025(9) 0.0035(10)
C16 0.0229(13) 0.0226(12) 0.0287(14) -0.0041(10) 0.0053(11) -0.0088(10)
C22 0.0187(12) 0.0335(14) 0.0250(14) -0.0028(11) -0.0050(10) 0.0052(10)
C35 0.0385(15) 0.0200(12) 0.0166(12) 0.0017(9) 0.0047(11) -0.0009(11)
C39 0.0377(15) 0.0244(13) 0.0265(14) -0.0057(10) 0.0074(12) 0.0014(11)
C45 0.0285(13) 0.0278(13) 0.0152(12) 0.0007(9) 0.0008(10) 0.0000(10)
C17 0.0170(12) 0.0296(13) 0.0232(13) -0.0070(10) 0.0003(10) -0.0061(10)
C34 0.0500(17) 0.0203(12) 0.0214(13) 0.0066(10) 0.0031(12) 0.0081(12)
C26 0.0498(19) 0.0279(14) 0.0375(17) -0.0002(12) 0.0253(15) 0.0057(13)
C43 0.0287(14) 0.0298(14) 0.0194(13) 0.0006(10) 0.0041(10) 0.0080(11)
C42 0.0297(15) 0.0363(15) 0.0303(15) 0.0025(12) 0.0069(12) -0.0036(12)
C29 0.0313(15) 0.0308(14) 0.0310(15) -0.0090(11) 0.0117(12) -0.0007(11)
C38 0.0351(15) 0.0315(14) 0.0223(14) -0.0035(11) 0.0084(11) -0.0004(12)
C30 0.0392(16) 0.0373(16) 0.0240(14) -0.0017(12) 0.0045(12) 0.0104(13)
C27 0.088(3) 0.0320(16) 0.0326(17) 0.0080(13) 0.0287(18) 0.0305(17)
C44 0.0374(16) 0.0462(18) 0.0235(15) 0.0012(12) -0.0017(12) 0.0155(14)
C48 0.047(2) 0.065(3) 0.104(4) 0.008(3) -0.034(2) 0.007(2)
C47 0.062(3) 0.075(3) 0.065(3) 0.021(2) 0.000(2) -0.007(2)
C50 0.072(3) 0.056(2) 0.116(4) -0.011(3) 0.066(3) -0.009(2)
C49 0.040(2) 0.081(3) 0.161(6) -0.052(4) 0.019(3) 0.013(2)

loop_
_atom_type_symbol
_atom_type_description
_atom_type_scat_dispersion_real
_atom_type_scat_dispersion_imag
_atom_type_scat_source
C C 0.0033 0.0016 'International Tables Vol C Tables 4.2.6.8 and 6.1.1.4'
H H 0.0000 0.0000 'International Tables Vol C Tables 4.2.6.8 and 6.1.1.4'
Ce Ce -0.2486 2.6331 'International Tables Vol C Tables 4.2.6.8 and 6.1.1.4'
I I -0.4742 1.8119 'International Tables Vol C Tables 4.2.6.8 and 6.1.1.4'
N N 0.0061 0.0033 'International Tables Vol C Tables 4.2.6.8 and 6.1.1.4'
O O 0.0106 0.0060 'International Tables Vol C Tables 4.2.6.8 and 6.1.1.4'

loop_
_geom_angle_atom_site_label_1
_geom_angle_atom_site_label_2
_geom_angle_atom_site_label_3
_geom_angle
_geom_angle_site_symmetry_1
_geom_angle_site_symmetry_3
_geom_angle_publ_flag
O1 Ce00 I1 95.53(4) . . ?
O1 Ce00 N1 86.84(6) . . ?
O1 Ce00 C1 147.01(6) . . ?
O1 Ce00 C3 139.25(6) . . ?
O1 Ce00 C6 162.43(6) . . ?
O1 Ce00 C2 137.89(6) . . ?
O1 Ce00 C4 150.11(6) . . ?
O1 Ce00 C5 165.06(6) . . ?
N2 Ce00 I1 101.54(4) . . ?
N2 Ce00 O1 93.34(6) . . ?
N2 Ce00 N1 156.32(6) . . ?
N2 Ce00 C1 114.52(6) . . ?
N2 Ce00 C3 70.33(6) . . ?
N2 Ce00 C6 102.74(6) . . ?
N2 Ce00 C2 97.13(6) . . ?
N2 Ce00 C4 58.61(6) . . ?
N2 Ce00 C5 76.11(6) . . ?
N1 Ce00 I1 102.01(4) . . ?
N1 Ce00 C1 60.50(6) . . ?
N1 Ce00 C3 94.33(6) . . ?
N1 Ce00 C6 81.29(6) . . ?
N1 Ce00 C2 68.10(6) . . ?
N1 Ce00 C4 114.43(6) . . ?
N1 Ce00 C5 107.10(6) . . ?
C1 Ce00 I1 95.73(4) . . ?
C1 Ce00 C3 48.32(6) . . ?
C1 Ce00 C6 26.67(6) . . ?
C1 Ce00 C2 27.81(6) . . ?
C1 Ce00 C4 56.34(6) . . ?
C1 Ce00 C5 47.65(6) . . ?
C3 Ce00 I1 123.73(4) . . ?
C3 Ce00 C6 55.22(6) . . ?
C3 Ce00 C4 27.20(6) . . ?
C3 Ce00 C5 47.10(6) . . ?
C6 Ce00 I1 74.51(4) . . ?
C6 Ce00 C5 26.87(6) . . ?
C2 Ce00 I1 121.75(4) . . ?
C2 Ce00 C3 26.93(6) . . ?
C2 Ce00 C6 47.56(6) . . ?
C2 Ce00 C4 47.98(6) . . ?
C2 Ce00 C5 55.33(6) . . ?
C4 Ce00 I1 99.86(4) . . ?
C4 Ce00 C6 47.42(6) . . ?
C4 Ce00 C5 26.46(6) . . ?
C5 Ce00 I1 76.65(4) . . ?
C46 O1 Ce00 124.57(14) . . ?
C46 O1 C43 107.43(17) . . ?
C43 O1 Ce00 127.91(13) . . ?
C14 N2 Ce00 135.05(14) . . ?
C14 N2 C31 114.59(18) . . ?
C31 N2 Ce00 110.34(13) . . ?
C19 N1 Ce00 118.73(13) . . ?
C8 N1 Ce00 128.62(14) . . ?
C8 N1 C19 112.34(17) . . ?
C6 C1 Ce00 79.88(13) . . ?
C6 C1 C2 119.0(2) . . ?
C6 C1 C7 122.6(2) . . ?
C2 C1 Ce00 76.13(12) . . ?
C2 C1 C7 118.25(19) . . ?
C7 C1 Ce00 111.11(13) . . ?
Ce00 C3 H007 118.7 . . ?
C2 C3 Ce00 74.88(12) . . ?
C2 C3 H007 119.8 . . ?
C2 C3 C4 120.4(2) . . ?
C4 C3 Ce00 77.48(13) . . ?
C4 C3 H007 119.8 . . ?
Ce00 C6 H008 120.3 . . ?
C1 C6 Ce00 73.45(12) . . ?
C1 C6 H008 119.7 . . ?
C1 C6 C5 120.6(2) . . ?
C5 C6 Ce00 77.54(13) . . ?
C5 C6 H008 119.7 . . ?
C24 C19 N1 120.14(19) . . ?
C20 C19 N1 120.12(19) . . ?
C20 C19 C24 119.7(2) . . ?
Ce00 C2 H00A 116.7 . . ?
C1 C2 Ce00 76.06(12) . . ?
C1 C2 H00A 119.8 . . ?
C3 C2 Ce00 78.19(12) . . ?
C3 C2 C1 120.4(2) . . ?
C3 C2 H00A 119.8 . . ?
N2 C14 C13 118.38(19) . . ?
N2 C14 C15 125.3(2) . . ?
C15 C14 C13 116.3(2) . . ?
C3 C4 Ce00 75.31(13) . . ?
C3 C4 C13 118.05(19) . . ?
C13 C4 Ce00 112.14(14) . . ?
C5 C4 Ce00 78.16(13) . . ?
C5 C4 C3 119.0(2) . . ?
C5 C4 C13 122.7(2) . . ?
C8 C7 C1 116.26(19) . . ?
C12 C7 C1 121.6(2) . . ?
C12 C7 C8 122.0(2) . . ?
C14 C13 C4 115.32(19) . . ?
C18 C13 C14 121.4(2) . . ?
C18 C13 C4 123.1(2) . . ?
Ce00 C5 H00F 120.3 . . ?
C6 C5 Ce00 75.59(13) . . ?
C6 C5 H00F 119.8 . . ?
C4 C5 Ce00 75.38(13) . . ?
C4 C5 C6 120.4(2) . . ?
C4 C5 H00F 119.8 . . ?
N1 C8 C7 119.50(19) . . ?
N1 C8 C9 125.1(2) . . ?
C7 C8 C9 115.3(2) . . ?
C32 C31 N2 118.96(19) . . ?
C36 C31 N2 121.1(2) . . ?
C36 C31 C32 119.9(2) . . ?
C31 C32 C37 120.3(2) . . ?
C33 C32 C31 119.1(2) . . ?
C33 C32 C37 120.4(2) . . ?
C13 C18 H00J 119.5 . . ?
C13 C18 C17 120.9(2) . . ?
C17 C18 H00J 119.5 . . ?
C49 O2 C48 113.9(3) . . ?
C19 C24 C28 122.1(2) . . ?
C23 C24 C19 119.1(2) . . ?
C23 C24 C28 118.7(2) . . ?
C8 C9 H00M 119.1 . . ?
C10 C9 C8 121.7(2) . . ?
C10 C9 H00M 119.1 . . ?
C19 C20 C25 122.1(2) . . ?
C21 C20 C19 118.6(2) . . ?
C21 C20 C25 119.3(2) . . ?
C7 C12 H00O 119.4 . . ?
C7 C12 C11 121.1(2) . . ?
C11 C12 H00O 119.4 . . ?
C12 C11 H00P 121.0 . . ?
C10 C11 C12 118.1(2) . . ?
C10 C11 H00P 121.0 . . ?
C41 C40 H00Q 108.1 . . ?
C41 C40 C42 108.8(2) . . ?
C36 C40 H00Q 108.1 . . ?
C36 C40 C41 113.7(2) . . ?
C36 C40 C42 110.0(2) . . ?
C42 C40 H00Q 108.1 . . ?
C32 C33 H00R 119.5 . . ?
C34 C33 C32 120.9(2) . . ?
C34 C33 H00R 119.5 . . ?
C40 C41 H00B 109.5 . . ?
C40 C41 H00C 109.5 . . ?
C40 C41 H00D 109.5 . . ?
H00B C41 H00C 109.5 . . ?
H00B C41 H00D 109.5 . . ?
H00C C41 H00D 109.5 . . ?
C14 C15 H00T 119.3 . . ?
C16 C15 C14 121.4(2) . . ?
C16 C15 H00T 119.3 . . ?
C20 C21 H00U 119.2 . . ?
C22 C21 C20 121.6(2) . . ?
C22 C21 H00U 119.2 . . ?
C32 C37 H00V 106.9 . . ?
C32 C37 C39 112.1(2) . . ?
C39 C37 H00V 106.9 . . ?
C38 C37 C32 114.7(2) . . ?
C38 C37 H00V 106.9 . . ?
C38 C37 C39 109.0(2) . . ?
C31 C36 C40 122.7(2) . . ?
C35 C36 C31 118.4(2) . . ?
C35 C36 C40 118.7(2) . . ?
C9 C10 C11 121.6(2) . . ?
C9 C10 H00X 119.2 . . ?
C11 C10 H00X 119.2 . . ?
C24 C23 H00Y 119.3 . . ?
C22 C23 C24 121.4(2) . . ?
C22 C23 H00Y 119.3 . . ?
C20 C25 H00Z 107.1 . . ?
C20 C25 C26 114.5(2) . . ?
C26 C25 H00Z 107.1 . . ?
C27 C25 C20 113.4(2) . . ?
C27 C25 H00Z 107.1 . . ?
C27 C25 C26 107.4(2) . . ?
O1 C46 H01A 110.9 . . ?
O1 C46 H01B 110.9 . . ?
O1 C46 C45 104.37(19) . . ?
H01A C46 H01B 108.9 . . ?
C45 C46 H01A 110.9 . . ?
C45 C46 H01B 110.9 . . ?
C24 C28 H011 107.9 . . ?
C24 C28 C29 113.0(2) . . ?
C24 C28 C30 111.3(2) . . ?
C29 C28 H011 107.9 . . ?
C30 C28 H011 107.9 . . ?
C30 C28 C29 108.6(2) . . ?
C15 C16 H012 119.3 . . ?
C17 C16 C15 121.5(2) . . ?
C17 C16 H012 119.3 . . ?
C21 C22 H013 120.3 . . ?
C23 C22 C21 119.4(2) . . ?
C23 C22 H013 120.3 . . ?
C36 C35 H014 119.2 . . ?
C34 C35 C36 121.6(2) . . ?
C34 C35 H014 119.2 . . ?
C37 C39 H01C 109.5 . . ?
C37 C39 H01D 109.5 . . ?
C37 C39 H01E 109.5 . . ?
H01C C39 H01D 109.5 . . ?
H01C C39 H01E 109.5 . . ?
H01D C39 H01E 109.5 . . ?
C46 C45 H01F 111.4 . . ?
C46 C45 H01G 111.4 . . ?
H01F C45 H01G 109.3 . . ?
C44 C45 C46 101.6(2) . . ?
C44 C45 H01F 111.4 . . ?
C44 C45 H01G 111.4 . . ?
C18 C17 H017 120.8 . . ?
C16 C17 C18 118.5(2) . . ?
C16 C17 H017 120.8 . . ?
C33 C34 H018 120.1 . . ?
C35 C34 C33 119.8(2) . . ?
C35 C34 H018 120.1 . . ?
C25 C26 H01H 109.5 . . ?
C25 C26 H01I 109.5 . . ?
C25 C26 H01J 109.5 . . ?
H01H C26 H01I 109.5 . . ?
H01H C26 H01J 109.5 . . ?
H01I C26 H01J 109.5 . . ?
O1 C43 H01K 110.5 . . ?
O1 C43 H01L 110.5 . . ?
O1 C43 C44 106.30(19) . . ?
H01K C43 H01L 108.7 . . ?
C44 C43 H01K 110.5 . . ?
C44 C43 H01L 110.5 . . ?
C40 C42 H01M 109.5 . . ?
C40 C42 H01N 109.5 . . ?
C40 C42 H01O 109.5 . . ?
H01M C42 H01N 109.5 . . ?
H01M C42 H01O 109.5 . . ?
H01N C42 H01O 109.5 . . ?
C28 C29 H01P 109.5 . . ?
C28 C29 H01Q 109.5 . . ?
C28 C29 H01R 109.5 . . ?
H01P C29 H01Q 109.5 . . ?
H01P C29 H01R 109.5 . . ?
H01Q C29 H01R 109.5 . . ?
C37 C38 H01S 109.5 . . ?
C37 C38 H01T 109.5 . . ?
C37 C38 H01U 109.5 . . ?
H01S C38 H01T 109.5 . . ?
H01S C38 H01U 109.5 . . ?
H01T C38 H01U 109.5 . . ?
C28 C30 H01V 109.5 . . ?
C28 C30 H01W 109.5 . . ?
C28 C30 H01X 109.5 . . ?
H01V C30 H01W 109.5 . . ?
H01V C30 H01X 109.5 . . ?
H01W C30 H01X 109.5 . . ?
C25 C27 H01Y 109.5 . . ?
C25 C27 H 109.5 . . ?
C25 C27 HA 109.5 . . ?
H01Y C27 H 109.5 . . ?
H01Y C27 HA 109.5 . . ?
H C27 HA 109.5 . . ?
C45 C44 C43 103.5(2) . . ?
C45 C44 H01Z 111.1 . . ?
C45 C44 HB 111.1 . . ?
C43 C44 H01Z 111.1 . . ?
C43 C44 HB 111.1 . . ?
H01Z C44 HB 109.0 . . ?
O2 C48 H01 109.6 . . ?
O2 C48 HC 109.6 . . ?
H01 C48 HC 108.1 . . ?
C47 C48 O2 110.2(3) . . ?
C47 C48 H01 109.6 . . ?
C47 C48 HC 109.6 . . ?
C48 C47 H0AA 109.5 . . ?
C48 C47 HD 109.5 . . ?
C48 C47 HE 109.5 . . ?
H0AA C47 HD 109.5 . . ?
H0AA C47 HE 109.5 . . ?
HD C47 HE 109.5 . . ?
H1AA C50 HF 109.5 . . ?
H1AA C50 HG 109.5 . . ?
HF C50 HG 109.5 . . ?
C49 C50 H1AA 109.5 . . ?
C49 C50 HF 109.5 . . ?
C49 C50 HG 109.5 . . ?
O2 C49 C50 111.4(4) . . ?
O2 C49 H2AA 109.3 . . ?
O2 C49 HH 109.3 . . ?
C50 C49 H2AA 109.3 . . ?
C50 C49 HH 109.3 . . ?
H2AA C49 HH 108.0 . . ?

loop_
_geom_bond_atom_site_label_1
_geom_bond_atom_site_label_2
_geom_bond_distance
_geom_bond_site_symmetry_2
_geom_bond_publ_flag
Ce00 I1 3.0810(2) . ?
Ce00 O1 2.4824(16) . ?
Ce00 N2 2.4409(18) . ?
Ce00 N1 2.5087(18) . ?
Ce00 C1 2.943(2) . ?
Ce00 C3 2.985(2) . ?
Ce00 C6 3.022(2) . ?
Ce00 C2 2.944(2) . ?
Ce00 C4 3.012(2) . ?
Ce00 C5 3.047(2) . ?
O1 C46 1.457(3) . ?
O1 C43 1.473(3) . ?
N2 C14 1.391(3) . ?
N2 C31 1.439(3) . ?
N1 C19 1.439(3) . ?
N1 C8 1.395(3) . ?
C1 C6 1.378(3) . ?
C1 C2 1.415(3) . ?
C1 C7 1.475(3) . ?
C3 H007 0.9500 . ?
C3 C2 1.381(3) . ?
C3 C4 1.411(3) . ?
C6 H008 0.9500 . ?
C6 C5 1.410(3) . ?
C19 C24 1.414(3) . ?
C19 C20 1.414(3) . ?
C2 H00A 0.9500 . ?
C14 C13 1.418(3) . ?
C14 C15 1.409(3) . ?
C4 C13 1.479(3) . ?
C4 C5 1.387(3) . ?
C7 C8 1.419(3) . ?
C7 C12 1.387(3) . ?
C13 C18 1.386(3) . ?
C5 H00F 0.9500 . ?
C8 C9 1.420(3) . ?
C31 C32 1.417(3) . ?
C31 C36 1.415(3) . ?
C32 C33 1.393(3) . ?
C32 C37 1.535(3) . ?
C18 H00J 0.9500 . ?
C18 C17 1.390(3) . ?
O2 C48 1.444(5) . ?
O2 C49 1.365(4) . ?
C24 C23 1.395(3) . ?
C24 C28 1.520(3) . ?
C9 H00M 0.9500 . ?
C9 C10 1.386(3) . ?
C20 C21 1.400(3) . ?
C20 C25 1.519(3) . ?
C12 H00O 0.9500 . ?
C12 C11 1.390(3) . ?
C11 H00P 0.9500 . ?
C11 C10 1.386(3) . ?
C40 H00Q 1.0000 . ?
C40 C41 1.534(3) . ?
C40 C36 1.516(3) . ?
C40 C42 1.536(4) . ?
C33 H00R 0.9500 . ?
C33 C34 1.388(4) . ?
C41 H00B 0.9800 . ?
C41 H00C 0.9800 . ?
C41 H00D 0.9800 . ?
C15 H00T 0.9500 . ?
C15 C16 1.383(3) . ?
C21 H00U 0.9500 . ?
C21 C22 1.385(3) . ?
C37 H00V 1.0000 . ?
C37 C39 1.536(3) . ?
C37 C38 1.519(3) . ?
C36 C35 1.400(3) . ?
C10 H00X 0.9500 . ?
C23 H00Y 0.9500 . ?
C23 C22 1.377(4) . ?
C25 H00Z 1.0000 . ?
C25 C26 1.530(4) . ?
C25 C27 1.501(4) . ?
C46 H01A 0.9900 . ?
C46 H01B 0.9900 . ?
C46 C45 1.509(3) . ?
C28 H011 1.0000 . ?
C28 C29 1.534(4) . ?
C28 C30 1.527(4) . ?
C16 H012 0.9500 . ?
C16 C17 1.381(4) . ?
C22 H013 0.9500 . ?
C35 H014 0.9500 . ?
C35 C34 1.380(4) . ?
C39 H01C 0.9800 . ?
C39 H01D 0.9800 . ?
C39 H01E 0.9800 . ?
C45 H01F 0.9900 . ?
C45 H01G 0.9900 . ?
C45 C44 1.504(4) . ?
C17 H017 0.9500 . ?
C34 H018 0.9500 . ?
C26 H01H 0.9800 . ?
C26 H01I 0.9800 . ?
C26 H01J 0.9800 . ?
C43 H01K 0.9900 . ?
C43 H01L 0.9900 . ?
C43 C44 1.511(4) . ?
C42 H01M 0.9800 . ?
C42 H01N 0.9800 . ?
C42 H01O 0.9800 . ?
C29 H01P 0.9800 . ?
C29 H01Q 0.9800 . ?
C29 H01R 0.9800 . ?
C38 H01S 0.9800 . ?
C38 H01T 0.9800 . ?
C38 H01U 0.9800 . ?
C30 H01V 0.9800 . ?
C30 H01W 0.9800 . ?
C30 H01X 0.9800 . ?
C27 H01Y 0.9800 . ?
C27 H 0.9800 . ?
C27 HA 0.9800 . ?
C44 H01Z 0.9900 . ?
C44 HB 0.9900 . ?
C48 H01 0.9900 . ?
C48 HC 0.9900 . ?
C48 C47 1.442(6) . ?
C47 H0AA 0.9800 . ?
C47 HD 0.9800 . ?
C47 HE 0.9800 . ?
C50 H1AA 0.9800 . ?
C50 HF 0.9800 . ?
C50 HG 0.9800 . ?
C50 C49 1.489(7) . ?
C49 H2AA 0.9900 . ?
C49 HH 0.9900 . ?

loop_
_geom_torsion_atom_site_label_1
_geom_torsion_atom_site_label_2
_geom_torsion_atom_site_label_3
_geom_torsion_atom_site_label_4
_geom_torsion
_geom_torsion_site_symmetry_1
_geom_torsion_site_symmetry_2
_geom_torsion_site_symmetry_3
_geom_torsion_site_symmetry_4
_geom_torsion_publ_flag
Ce00 O1 C46 C45 -156.65(15) . . . . ?
Ce00 O1 C43 C44 -179.14(17) . . . . ?
Ce00 N2 C14 C13 3.3(3) . . . . ?
Ce00 N2 C14 C15 -178.90(17) . . . . ?
Ce00 N2 C31 C32 -93.7(2) . . . . ?
Ce00 N2 C31 C36 87.2(2) . . . . ?
Ce00 N1 C19 C24 98.3(2) . . . . ?
Ce00 N1 C19 C20 -82.6(2) . . . . ?
Ce00 N1 C8 C7 -8.2(3) . . . . ?
Ce00 N1 C8 C9 168.59(16) . . . . ?
Ce00 C1 C6 C5 -64.1(2) . . . . ?
Ce00 C1 C2 C3 67.02(19) . . . . ?
Ce00 C1 C7 C8 20.3(2) . . . . ?
Ce00 C1 C7 C12 -162.94(17) . . . . ?
Ce00 C3 C2 C1 -65.90(18) . . . . ?
Ce00 C3 C4 C13 -107.57(19) . . . . ?
Ce00 C3 C4 C5 67.18(19) . . . . ?
Ce00 C6 C5 C4 -63.1(2) . . . . ?
Ce00 C4 C13 C14 -7.0(2) . . . . ?
Ce00 C4 C13 C18 177.02(17) . . . . ?
Ce00 C4 C5 C6 63.2(2) . . . . ?
O1 C46 C45 C44 -40.0(3) . . . . ?
O1 C43 C44 C45 -22.5(3) . . . . ?
N2 C14 C13 C4 3.8(3) . . . . ?
N2 C14 C13 C18 179.9(2) . . . . ?
N2 C14 C15 C16 -179.8(2) . . . . ?
N2 C31 C32 C33 176.2(2) . . . . ?
N2 C31 C32 C37 -8.8(3) . . . . ?
N2 C31 C36 C40 8.5(3) . . . . ?
N2 C31 C36 C35 -176.5(2) . . . . ?
N1 C19 C24 C23 176.1(2) . . . . ?
N1 C19 C24 C28 -1.6(3) . . . . ?
N1 C19 C20 C21 -177.1(2) . . . . ?
N1 C19 C20 C25 1.9(3) . . . . ?
N1 C8 C9 C10 -173.2(2) . . . . ?
C1 C6 C5 Ce00 62.02(19) . . . . ?
C1 C6 C5 C4 -1.1(3) . . . . ?
C1 C7 C8 N1 -11.1(3) . . . . ?
C1 C7 C8 C9 171.88(19) . . . . ?
C1 C7 C12 C11 -174.2(2) . . . . ?
C3 C4 C13 C14 77.7(3) . . . . ?
C3 C4 C13 C18 -98.3(3) . . . . ?
C3 C4 C5 Ce00 -65.64(19) . . . . ?
C3 C4 C5 C6 -2.4(3) . . . . ?
C6 C1 C2 Ce00 -69.87(18) . . . . ?
C6 C1 C2 C3 -2.8(3) . . . . ?
C6 C1 C7 C8 111.6(2) . . . . ?
C6 C1 C7 C12 -71.6(3) . . . . ?
C19 N1 C8 C7 178.44(19) . . . . ?
C19 N1 C8 C9 -4.8(3) . . . . ?
C19 C24 C23 C22 1.9(4) . . . . ?
C19 C24 C28 C29 -135.5(2) . . . . ?
C19 C24 C28 C30 102.0(3) . . . . ?
C19 C20 C21 C22 0.0(4) . . . . ?
C19 C20 C25 C26 150.9(2) . . . . ?
C19 C20 C25 C27 -85.3(3) . . . . ?
C2 C1 C6 Ce00 67.81(18) . . . . ?
C2 C1 C6 C5 3.7(3) . . . . ?
C2 C1 C7 C8 -64.9(3) . . . . ?
C2 C1 C7 C12 111.9(2) . . . . ?
C2 C3 C4 Ce00 -63.89(19) . . . . ?
C2 C3 C4 C13 -171.5(2) . . . . ?
C2 C3 C4 C5 3.3(3) . . . . ?
C14 N2 C31 C32 85.1(3) . . . . ?
C14 N2 C31 C36 -94.0(2) . . . . ?
C14 C13 C18 C17 -0.5(3) . . . . ?
C14 C15 C16 C17 0.5(4) . . . . ?
C4 C3 C2 Ce00 65.23(19) . . . . ?
C4 C3 C2 C1 -0.7(3) . . . . ?
C4 C13 C18 C17 175.2(2) . . . . ?
C7 C1 C6 Ce00 -108.7(2) . . . . ?
C7 C1 C6 C5 -172.8(2) . . . . ?
C7 C1 C2 Ce00 106.76(18) . . . . ?
C7 C1 C2 C3 173.78(19) . . . . ?
C7 C8 C9 C10 3.6(3) . . . . ?
C7 C12 C11 C10 1.6(3) . . . . ?
C13 C14 C15 C16 -2.0(3) . . . . ?
C13 C4 C5 Ce00 108.8(2) . . . . ?
C13 C4 C5 C6 172.1(2) . . . . ?
C13 C18 C17 C16 -1.0(4) . . . . ?
C5 C4 C13 C14 -96.9(3) . . . . ?
C5 C4 C13 C18 87.1(3) . . . . ?
C8 N1 C19 C24 -87.6(2) . . . . ?
C8 N1 C19 C20 91.6(2) . . . . ?
C8 C7 C12 C11 2.4(3) . . . . ?
C8 C9 C10 C11 0.1(4) . . . . ?
C31 N2 C14 C13 -175.08(19) . . . . ?
C31 N2 C14 C15 2.7(3) . . . . ?
C31 C32 C33 C34 1.4(4) . . . . ?
C31 C32 C37 C39 -147.4(2) . . . . ?
C31 C32 C37 C38 87.6(3) . . . . ?
C31 C36 C35 C34 -0.8(4) . . . . ?
C32 C31 C36 C40 -170.6(2) . . . . ?
C32 C31 C36 C35 4.4(3) . . . . ?
C32 C33 C34 C35 2.2(4) . . . . ?
C24 C19 C20 C21 2.1(3) . . . . ?
C24 C19 C20 C25 -178.9(2) . . . . ?
C24 C23 C22 C21 0.1(4) . . . . ?
C20 C19 C24 C23 -3.0(3) . . . . ?
C20 C19 C24 C28 179.3(2) . . . . ?
C20 C21 C22 C23 -1.1(4) . . . . ?
C12 C7 C8 N1 172.2(2) . . . . ?
C12 C7 C8 C9 -4.9(3) . . . . ?
C12 C11 C10 C9 -2.8(3) . . . . ?
C40 C36 C35 C34 174.4(2) . . . . ?
C33 C32 C37 C39 27.6(3) . . . . ?
C33 C32 C37 C38 -97.4(3) . . . . ?
C41 C40 C36 C31 -139.1(2) . . . . ?
C41 C40 C36 C35 46.0(3) . . . . ?
C15 C14 C13 C4 -174.1(2) . . . . ?
C15 C14 C13 C18 2.0(3) . . . . ?
C15 C16 C17 C18 1.0(4) . . . . ?
C21 C20 C25 C26 -30.0(3) . . . . ?
C21 C20 C25 C27 93.7(3) . . . . ?
C37 C32 C33 C34 -173.7(3) . . . . ?
C36 C31 C32 C33 -4.7(3) . . . . ?
C36 C31 C32 C37 170.4(2) . . . . ?
C36 C35 C34 C33 -2.5(4) . . . . ?
C23 C24 C28 C29 46.8(3) . . . . ?
C23 C24 C28 C30 -75.7(3) . . . . ?
C25 C20 C21 C22 -179.1(2) . . . . ?
C46 O1 C43 C44 -2.5(3) . . . . ?
C46 C45 C44 C43 37.8(3) . . . . ?
C28 C24 C23 C22 179.7(3) . . . . ?
C43 O1 C46 C45 26.6(3) . . . . ?
C42 C40 C36 C31 98.6(3) . . . . ?
C42 C40 C36 C35 -76.3(3) . . . . ?
C48 O2 C49 C50 173.1(3) . . . . ?
C49 O2 C48 C47 174.4(4) . . . . ?
